data_1558183
loop_
_publ_author_name
'Peters, Anna D.'
'Borsley, Stefan'
'della Sala, Flavio'
'Cairns-Gibson, Dominic F.'
'Leonidou, Marios'
'Clayden, Jonathan'
'Whitehead, George F. S.'
'Vitorica-Yrzebal, Inigo'
'Takano, Eriko'
'Burthem, John'
'Cockroft, Scott Lee'
'Webb, Simon'

_publ_section_title
;
 Switchable foldamer ion channels with antibacterial activity
;
_journal_name_full 'Chemical Science'
_journal_paper_doi 10.1039/D0SC02393K
_journal_year 2020
_chemical_absolute_configuration rm
_chemical_formula_moiety 'C52 H83 Cl Cu N13 O9 Si, C H O3'
_chemical_formula_sum 'C53 H84 Cl Cu N13 O12 Si'
_chemical_formula_weight 1222.41
_space_group_crystal_system orthorhombic
_space_group_IT_number 19
_space_group_name_Hall 'P 2ac 2ab'
_space_group_name_H-M_alt 'P 21 21 21'
_atom_sites_solution_hydrogens mixed
_atom_sites_solution_primary dual
_audit_creation_date 2019-11-20
_audit_creation_method
;
Olex2 1.2
(compiled 2018.05.29 svn.r3508 for OlexSys, GUI svn.r5506)
;
_audit_update_record
;
2020-04-27 deposited with the CCDC.	2020-06-04 downloaded from the CCDC.
;
_cell_angle_alpha 90
_cell_angle_beta 90
_cell_angle_gamma 90
_cell_formula_units_Z 4
_cell_length_a 9.1099(2)
_cell_length_b 24.1351(9)
_cell_length_c 34.1137(11)
_cell_measurement_reflns_used 5809
_cell_measurement_temperature 150.00(2)
_cell_measurement_theta_max 58.1550
_cell_measurement_theta_min 2.2200
_cell_volume 7500.5(4)
_computing_cell_refinement 'CrysAlisPro 1.171.39.30c (Rigaku OD, 2017)'
_computing_data_collection 'CrysAlisPro 1.171.39.30c (Rigaku OD, 2017)'
_computing_data_reduction 'CrysAlisPro 1.171.39.30c (Rigaku OD, 2017)'
_computing_molecular_graphics 'Olex2 (Dolomanov et al., 2009)'
_computing_publication_material 'Olex2 (Dolomanov et al., 2009)'
_computing_structure_refinement 'ShelXL (Sheldrick, 2015)'
_computing_structure_solution 'ShelXT (Sheldrick, 2015)'
_diffrn_ambient_temperature 150.00(2)
_diffrn_detector 'CCD plate'
_diffrn_measured_fraction_theta_full 0.997
_diffrn_measured_fraction_theta_max 0.997
_diffrn_measurement_details
;
List of Runs (angles in degrees, time in seconds):

  # Type    Start    End  Width  t~exp~   \w     \q     \k     \f   Frames
#--------------------------------------------------------------------------
  1  \w    -56.00  38.00   1.00    4.00    --  -45.10  57.00-120.00   94
  2  \w   -121.00 -16.00   1.00    4.00    --  -45.10 -50.00  30.51  105
  3  \w    -27.00   0.00   1.00    4.00    --  -45.10  51.00  16.00   27
  4  \w    -77.00 -50.00   1.00    4.00    --  -45.10  51.00  16.00   27
  5  \w   -112.00 -18.00   1.00    4.00    --  -45.10 -66.00 140.51   94
  6  \w   -113.00 -80.00   1.00   25.00    -- -107.20  76.00  30.00   33
  7  \w   -169.00 -19.00   1.00   25.00    -- -107.20 -19.00 -90.00  150
  8  \w   -155.00 -90.00   1.00   25.00    -- -107.20 -57.00 -60.00   65
  9  \w    -83.00 -57.00   1.00   25.00    -- -107.20  76.00 -90.00   26
 10  \w   -118.00 -93.00   1.00   25.00    -- -107.20  57.00 -60.00   25
 11  \w    -57.00 -19.00   1.00   25.00    -- -107.20  57.00 -90.00   38
 12  \w   -146.00 -33.00   1.00   25.00    -- -107.20  76.00 120.00  113
 13  \w   -120.00 -87.00   1.00   25.00    -- -107.20  76.00  90.00   33
 14  \w    -83.00 -56.00   1.00   25.00    -- -107.20  76.00  90.00   27
 15  \w   -105.00 -70.00   1.00   25.00    -- -107.20  76.00-150.00   35
 16  \w    -58.00 -31.00   1.00   25.00    -- -107.20  76.00-150.00   27
 17  \w   -131.00 -93.00   1.00   25.00    -- -107.20  57.00 -90.00   38
 18  \w    -45.00 -18.00   1.00   25.00    -- -107.20  76.00  30.00   27
 19  \w    -52.00 -18.00   1.00   25.00    -- -107.20  76.00  60.00   34
 20  \w   -122.00 -97.00   1.00   25.00    -- -107.20  76.00  60.00   25
;
_diffrn_measurement_device 'four-circle diffractometer'
_diffrn_measurement_device_type 'XtaLAB AFC11 (RINC): Kappa single'
_diffrn_measurement_method '\w scans'
_diffrn_orient_matrix_type 'CrysAlisPro convention (1999,Acta A55,543-557)'
_diffrn_orient_matrix_UB_11 -0.0000301000
_diffrn_orient_matrix_UB_12 -0.0636895000
_diffrn_orient_matrix_UB_13 -0.0030405000
_diffrn_orient_matrix_UB_21 -0.1686316000
_diffrn_orient_matrix_UB_22 -0.0003264000
_diffrn_orient_matrix_UB_23 0.0036508000
_diffrn_orient_matrix_UB_31 -0.0136332000
_diffrn_orient_matrix_UB_32 0.0043148000
_diffrn_orient_matrix_UB_33 -0.0448849000
_diffrn_radiation_monochromator graphite
_diffrn_radiation_probe x-ray
_diffrn_radiation_type CuK\a
_diffrn_radiation_wavelength 1.54184
_diffrn_reflns_av_R_equivalents 0.1119
_diffrn_reflns_av_unetI/netI 0.0849
_diffrn_reflns_Laue_measured_fraction_full 0.997
_diffrn_reflns_Laue_measured_fraction_max 0.997
_diffrn_reflns_limit_h_max 9
_diffrn_reflns_limit_h_min -10
_diffrn_reflns_limit_k_max 26
_diffrn_reflns_limit_k_min -24
_diffrn_reflns_limit_l_max 29
_diffrn_reflns_limit_l_min -37
_diffrn_reflns_number 40375
_diffrn_reflns_point_group_measured_fraction_full 0.986
_diffrn_reflns_point_group_measured_fraction_max 0.986
_diffrn_reflns_theta_full 58.922
_diffrn_reflns_theta_max 58.922
_diffrn_reflns_theta_min 2.242
_diffrn_source 'fine-focus sealed X-ray tube'
_diffrn_source_type 'Enhance (Cu) X-ray Source'
_exptl_absorpt_coefficient_mu 1.354
_exptl_absorpt_correction_T_max 1.00000
_exptl_absorpt_correction_T_min 0.51259
_exptl_absorpt_correction_type multi-scan
_exptl_absorpt_process_details
;
CrysAlisPro 1.171.39.30c (Rigaku Oxford Diffraction, 2017)
Empirical absorption correction using spherical harmonics,
 implemented in SCALE3 ABSPACK scaling algorithm.
;
_exptl_crystal_colour 'clear colourless'
_exptl_crystal_colour_lustre clear
_exptl_crystal_colour_primary colourless
_exptl_crystal_density_diffrn 1.083
_exptl_crystal_description needle
_exptl_crystal_F_000 2596
_exptl_crystal_size_max 0.329
_exptl_crystal_size_mid 0.014
_exptl_crystal_size_min 0.01
_refine_diff_density_max 0.345
_refine_diff_density_min -0.497
_refine_diff_density_rms 0.055
_refine_ls_abs_structure_details
;
 Flack x determined using 2213 quotients [(I+)-(I-)]/[(I+)+(I-)]
 (Parsons, Flack and Wagner, Acta Cryst. B69 (2013) 249-259).
;
_refine_ls_abs_structure_Flack 0.04(2)
_refine_ls_extinction_method none
_refine_ls_goodness_of_fit_ref 1.052
_refine_ls_hydrogen_treatment constr
_refine_ls_matrix_type full
_refine_ls_number_parameters 785
_refine_ls_number_reflns 10629
_refine_ls_number_restraints 253
_refine_ls_restrained_S_all 1.053
_refine_ls_R_factor_all 0.1081
_refine_ls_R_factor_gt 0.0715
_refine_ls_shift/su_max 0.001
_refine_ls_shift/su_mean 0.000
_refine_ls_structure_factor_coef Fsqd
_refine_ls_weighting_details 'w=1/[\s^2^(Fo^2^)+(0.1002P)^2^+2.1138P] where P=(Fo^2^+2Fc^2^)/3'
_refine_ls_weighting_scheme calc
_refine_ls_wR_factor_gt 0.1715
_refine_ls_wR_factor_ref 0.1949
_reflns_Friedel_coverage 0.769
_reflns_Friedel_fraction_full 0.972
_reflns_Friedel_fraction_max 0.972
_reflns_number_gt 7251
_reflns_number_total 10629
_reflns_threshold_expression 'I > 2\s(I)'
_cod_data_source_file d0sc02393k2.cif
_cod_data_source_block s5009r
_cod_original_cell_volume 7500.6(4)
_cod_database_code 1558183
_shelx_shelxl_version_number 2018/3
_chemical_oxdiff_formula 'C11 H10 N O'
_shelx_space_group_comment
;
The symmetry employed for this shelxl refinement is uniquely defined
by the following loop, which should always be used as a source of
symmetry information in preference to the above space-group names.
They are only intended as comments.
;
_shelx_estimated_absorpt_t_max 0.987
_shelx_estimated_absorpt_t_min 0.664
_reflns_odcompleteness_completeness 79.05
_reflns_odcompleteness_iscentric 1
_reflns_odcompleteness_theta 68.13
_olex2_refinement_description
;
1. Fixed Uiso
 At 1.2 times of:
  All C(H) groups, All C(H,H) groups, All N(H) groups
 At 1.5 times of:
  All C(H,H,H) groups, All O(H) groups
2. Restrained distances
 O0A-C2A = O2-C2A = O1A-C2A
 1.28 with sigma of 0.01
 Si2-C52A \\sim Si2-C51 \\sim Si1-C50A \\sim Si1-C49 \\sim Si1-C50 \\sim
Si1-C52 \\sim Si2-C51A
 with sigma of 0.02
 C52-C50 \\sim C51A-C51 \\sim C50A-C50 \\sim C51-C52A \\sim C51A-C52A \\sim
C52-C50A
 with sigma of 0.02
 O48-C48 \\sim O48-C48A
 with sigma of 0.02
 C49-C48 \\sim C49A-C48A
 with sigma of 0.02
3. Uiso/Uaniso restraints and constraints
Si1 \\sim Si2 \\sim C50A \\sim C51 \\sim C52A \\sim C50 \\sim C49 \\sim C52
\\sim C49A \\sim C51A \\sim C48 \\sim C48A \\sim O48: within 2A with sigma of
0.04 and sigma for terminal atoms of 0.08
4. Rigid body (RIGU) restrains
 Si1, Si2, C50A, C51, C52A, C50, C49, C52, C49A, C51A, C48, C48A, O48
 with sigma for 1-2 distances of 0.004 and sigma for 1-3 distances of 0.004
5. Others
 Sof(C48A)=Sof(H48A)=Sof(H48B)=Sof(Si2)=Sof(C51)=Sof(H51A)=Sof(H51B)=Sof(H51C)=
 Sof(C52A)=Sof(H52A)=Sof(H52B)=Sof(H52C)=Sof(C49A)=Sof(H49C)=Sof(H49D)=
 Sof(C51A)=Sof(H51D)=Sof(H51E)=Sof(H51F)=1-FVAR(1)
 Sof(Si1)=Sof(C50A)=Sof(H50A)=Sof(H50B)=Sof(H50C)=Sof(C50)=Sof(H50D)=Sof(H50E)=
 Sof(H50F)=Sof(C49)=Sof(H49A)=Sof(H49B)=Sof(C52)=Sof(H52D)=Sof(H52E)=Sof(H52F)=
 Sof(C48)=Sof(H48C)=Sof(H48D)=FVAR(1)
6.a Riding coordinates:
 N10(H10), O1A(H1A)
6.b Secondary CH2 refined with riding coordinates:
 C48A(H48A,H48B), C12(H12A,H12B), C13(H13A,H13B), C6(H6A,H6B), C49(H49A,H49B),
 C49A(H49C,H49D), C48(H48C,H48D)
6.c Me refined with riding coordinates:
 C45(H45A,H45B,H45C), C46(H46A,H46B,H46C), C42(H42A,H42B,H42C), C41(H41A,H41B,
 H41C), C38(H38A,H38B,H38C), C37(H37A,H37B,H37C), C34(H34A,H34B,H34C), C33(H33A,
 H33B,H33C), C30(H30A,H30B,H30C), C29(H29A,H29B,H29C), C26(H26A,H26B,H26C),
 C25(H25A,H25B,H25C), C22(H22A,H22B,H22C), C21(H21A,H21B,H21C), C17(H17A,H17B,
 H17C), C18(H18A,H18B,H18C), C50A(H50A,H50B,H50C), C51(H51A,H51B,H51C),
 C52A(H52A,H52B,H52C), C50(H50D,H50E,H50F), C52(H52D,H52E,H52F), C51A(H51D,H51E,
 H51F)
6.d Aromatic/amide H refined with riding coordinates:
 N7(H7), N8(H8), N9(H9), N11(H11), N12(H12), N13(H13), C7(H7A), C8(H8A),
 C9(H9A), C10(H10A), C1(H1), C2(H2), C3(H3), C4(H4), C15(H15)
;
_olex2_submission_special_instructions 'No special instructions were received'
_oxdiff_exptl_absorpt_empirical_details
;
Empirical correction (ABSPACK) includes:
- Absorption correction using spherical harmonics
- Frame scaling
;
_oxdiff_exptl_absorpt_empirical_full_max 2.516
_oxdiff_exptl_absorpt_empirical_full_min 0.462

loop_
_space_group_symop_operation_xyz
'x, y, z'
'-x+1/2, -y, z+1/2'
'-x, y+1/2, -z+1/2'
'x+1/2, -y+1/2, -z'

loop_
_atom_site_label
_atom_site_type_symbol
_atom_site_fract_x
_atom_site_fract_y
_atom_site_fract_z
_atom_site_U_iso_or_equiv
_atom_site_adp_type
_atom_site_occupancy
_atom_site_site_symmetry_order
_atom_site_calc_flag
_atom_site_refinement_flags_posn
_atom_site_refinement_flags_adp
_atom_site_refinement_flags_occupancy
_atom_site_disorder_assembly
_atom_site_disorder_group
Cu1 Cu 0.68891(14) 0.43768(6) 0.69319(4) 0.0585(4) Uani 1 1 d . . . . .
Cl0A Cl 0.6009(3) 0.40527(12) 0.63758(8) 0.0725(7) Uani 1 1 d . . . . .
O47 O 0.1441(11) 0.4808(5) 0.3032(3) 0.129(4) Uani 1 1 d . . . . .
O48 O 0.2006(12) 0.4506(4) 0.3630(3) 0.106(3) Uani 1 1 d D U . . .
O51 O 0.4983(9) 0.4776(3) 0.3312(2) 0.076(2) Uani 1 1 d . . . . .
O54 O 0.7064(7) 0.5969(3) 0.36505(18) 0.0596(16) Uani 1 1 d . . . . .
O57 O 0.3989(5) 0.6421(3) 0.42124(16) 0.0491(15) Uani 1 1 d . . . . .
O60 O 0.3996(7) 0.5318(3) 0.47894(19) 0.0603(17) Uani 1 1 d . . . . .
O63 O 0.7374(6) 0.5444(3) 0.51745(19) 0.0629(18) Uani 1 1 d . . . . .
O66 O 0.6987(7) 0.6696(3) 0.5527(2) 0.0598(17) Uani 1 1 d . . . . .
O69 O 0.4042(6) 0.6486(3) 0.60626(19) 0.0541(16) Uani 1 1 d . . . . .
N2 N 0.7649(8) 0.4668(3) 0.7460(2) 0.055(2) Uani 1 1 d . . . . .
N4 N 0.5838(8) 0.5147(3) 0.6945(2) 0.0512(18) Uani 1 1 d . . . . .
N1 N 0.5938(9) 0.3798(4) 0.7293(3) 0.067(2) Uani 1 1 d . . . . .
N5 N 0.5097(8) 0.5486(3) 0.6710(2) 0.0511(19) Uani 1 1 d . . . . .
N7 N 0.5727(8) 0.6839(3) 0.6482(2) 0.054(2) Uani 1 1 d . . . . .
H7 H 0.600506 0.687184 0.672754 0.065 Uiso 1 1 calc R . . . .
N8 N 0.7670(7) 0.6180(3) 0.6051(2) 0.051(2) Uani 1 1 d . . . . .
H8 H 0.765486 0.614783 0.630745 0.061 Uiso 1 1 calc R . . . .
N9 N 0.5837(7) 0.5371(3) 0.5694(2) 0.0524(19) Uani 1 1 d . . . . .
H9 H 0.570166 0.543417 0.594588 0.063 Uiso 1 1 calc R . . . .
N10 N 0.4128(7) 0.6050(3) 0.5208(2) 0.0465(18) Uani 1 1 d . . . . .
H10 H 0.363683 0.609535 0.542042 0.056 Uiso 1 1 d R . . . .
N11 N 0.5971(6) 0.6387(3) 0.46085(19) 0.0412(16) Uani 1 1 d . . . . .
H11 H 0.629564 0.636127 0.485083 0.049 Uiso 1 1 calc R . . . .
N12 N 0.6438(8) 0.5431(3) 0.4167(2) 0.0526(19) Uani 1 1 d . . . . .
H12 H 0.631521 0.541432 0.442284 0.063 Uiso 1 1 calc R . . . .
N13 N 0.3885(7) 0.5350(4) 0.3738(2) 0.061(2) Uani 1 1 d . . . . .
H13 H 0.393583 0.551314 0.396793 0.073 Uiso 1 1 calc R . . . .
C48A C 0.157(9) 0.4009(17) 0.3434(14) 0.135(12) Uani 0.399(17) 1 d D U P A 2
H48A H 0.237212 0.385126 0.327149 0.162 Uiso 0.399(17) 1 calc R . P A 2
H48B H 0.067863 0.405864 0.327407 0.162 Uiso 0.399(17) 1 calc R . P A 2
C7 C 0.9859(13) 0.4073(5) 0.6534(3) 0.072(3) Uani 1 1 d . . . . .
H7A H 0.930997 0.385223 0.635634 0.087 Uiso 1 1 calc R . . . .
C8 C 1.1310(13) 0.4091(5) 0.6494(4) 0.080(3) Uani 1 1 d . . . . .
H8A H 1.178333 0.388812 0.629143 0.096 Uiso 1 1 calc R . . . .
C9 C 1.2128(11) 0.4417(5) 0.6754(4) 0.079(3) Uani 1 1 d . . . . .
H9A H 1.315801 0.445476 0.672111 0.094 Uiso 1 1 calc R . . . .
N3 N 0.9133(9) 0.4350(4) 0.6815(3) 0.067(2) Uani 1 1 d . . . . .
C11 C 0.9925(11) 0.4642(5) 0.7083(3) 0.064(3) Uani 1 1 d . . . . .
C12 C 0.9058(11) 0.4955(4) 0.7375(3) 0.062(3) Uani 1 1 d . . . . .
H12A H 0.885212 0.533142 0.727285 0.074 Uiso 1 1 calc R . . . .
H12B H 0.963201 0.499373 0.761959 0.074 Uiso 1 1 calc R . . . .
C10 C 1.1438(10) 0.4677(5) 0.7055(3) 0.066(3) Uani 1 1 d . . . . .
H10A H 1.198565 0.488034 0.724322 0.079 Uiso 1 1 calc R . . . .
C13 C 0.6593(11) 0.5052(5) 0.7637(3) 0.061(3) Uani 1 1 d . . . . .
H13A H 0.711650 0.531880 0.780785 0.073 Uiso 1 1 calc R . . . .
H13B H 0.588573 0.484372 0.780100 0.073 Uiso 1 1 calc R . . . .
C14 C 0.5788(10) 0.5358(5) 0.7322(3) 0.062(3) Uani 1 1 d . . . . .
C1 C 0.4821(11) 0.3456(5) 0.7235(3) 0.069(3) Uani 1 1 d . . . . .
H1 H 0.433160 0.347666 0.698998 0.082 Uiso 1 1 calc R . . . .
C2 C 0.4306(13) 0.3071(5) 0.7504(3) 0.075(3) Uani 1 1 d . . . . .
H2 H 0.357429 0.280928 0.743308 0.090 Uiso 1 1 calc R . . . .
C3 C 0.4899(12) 0.3080(5) 0.7885(4) 0.075(3) Uani 1 1 d . . . . .
H3 H 0.451259 0.284604 0.808320 0.090 Uiso 1 1 calc R . . . .
C4 C 0.6089(13) 0.3447(5) 0.7968(3) 0.072(3) Uani 1 1 d . . . . .
H4 H 0.654469 0.345071 0.821879 0.087 Uiso 1 1 calc R . . . .
C5 C 0.6560(10) 0.3799(4) 0.7668(3) 0.065(3) Uani 1 1 d . . . . .
C6 C 0.7895(11) 0.4181(4) 0.7708(3) 0.062(3) Uani 1 1 d . . . . .
H6A H 0.802076 0.429495 0.798447 0.075 Uiso 1 1 calc R . . . .
H6B H 0.879477 0.398410 0.762310 0.075 Uiso 1 1 calc R . . . .
N6 N 0.4551(7) 0.5897(3) 0.6938(2) 0.0484(18) Uani 1 1 d . . . . .
C15 C 0.4969(11) 0.5829(4) 0.7313(3) 0.062(3) Uani 1 1 d . . . . .
H15 H 0.473778 0.606200 0.752904 0.075 Uiso 1 1 calc R . . . .
C16 C 0.3612(9) 0.6321(4) 0.6755(3) 0.047(2) Uani 1 1 d . . . . .
C19 C 0.4498(9) 0.6558(4) 0.6407(3) 0.051(2) Uani 1 1 d . . . . .
C20 C 0.6638(9) 0.7094(4) 0.6179(3) 0.050(2) Uani 1 1 d . . . . .
C23 C 0.7100(9) 0.6642(4) 0.5886(3) 0.052(2) Uani 1 1 d . . . . .
C24 C 0.8316(9) 0.5728(4) 0.5816(3) 0.050(2) Uani 1 1 d . . . . .
C27 C 0.7128(8) 0.5507(4) 0.5526(3) 0.048(2) Uani 1 1 d . . . . .
C28 C 0.4651(9) 0.5119(4) 0.5461(3) 0.053(2) Uani 1 1 d . . . . .
C31 C 0.4243(8) 0.5509(5) 0.5114(3) 0.054(3) Uani 1 1 d . . . . .
C32 C 0.3566(9) 0.6444(4) 0.4916(3) 0.050(2) Uani 1 1 d . . . . .
C35 C 0.4545(9) 0.6400(4) 0.4541(3) 0.043(2) Uani 1 1 d . . . . .
C36 C 0.7045(8) 0.6417(4) 0.4275(2) 0.047(2) Uani 1 1 d . . . . .
C39 C 0.6817(8) 0.5922(4) 0.4006(3) 0.049(2) Uani 1 1 d . . . . .
C40 C 0.6223(12) 0.4927(4) 0.3939(3) 0.064(3) Uani 1 1 d . . . . .
C43 C 0.5000(12) 0.5018(5) 0.3620(4) 0.071(3) Uani 1 1 d . . . . .
C44 C 0.2607(10) 0.5444(5) 0.3492(3) 0.069(3) Uani 1 1 d . . . . .
C47 C 0.1976(15) 0.4897(6) 0.3344(5) 0.088(4) Uani 1 1 d . . . . .
C45 C 0.1379(10) 0.5699(5) 0.3760(3) 0.076(3) Uani 1 1 d . . . . .
H45A H 0.049645 0.576806 0.360302 0.114 Uiso 1 1 calc R . . . .
H45B H 0.114629 0.543999 0.397192 0.114 Uiso 1 1 calc R . . . .
H45C H 0.172932 0.604919 0.387157 0.114 Uiso 1 1 calc R . . . .
C46 C 0.2950(15) 0.5814(5) 0.3148(4) 0.093(4) Uani 1 1 d . . . . .
H46A H 0.206203 0.586611 0.298981 0.140 Uiso 1 1 calc R . . . .
H46B H 0.329536 0.617385 0.324317 0.140 Uiso 1 1 calc R . . . .
H46C H 0.371521 0.564192 0.298652 0.140 Uiso 1 1 calc R . . . .
C42 C 0.7654(12) 0.4739(5) 0.3736(3) 0.075(3) Uani 1 1 d . . . . .
H42A H 0.746639 0.439968 0.358546 0.112 Uiso 1 1 calc R . . . .
H42B H 0.799496 0.503085 0.355814 0.112 Uiso 1 1 calc R . . . .
H42C H 0.840767 0.466580 0.393394 0.112 Uiso 1 1 calc R . . . .
C41 C 0.5685(14) 0.4461(5) 0.4204(3) 0.082(3) Uani 1 1 d . . . . .
H41A H 0.554376 0.412362 0.404871 0.122 Uiso 1 1 calc R . . . .
H41B H 0.641505 0.439061 0.440961 0.122 Uiso 1 1 calc R . . . .
H41C H 0.475205 0.456799 0.432535 0.122 Uiso 1 1 calc R . . . .
C38 C 0.6900(10) 0.6952(4) 0.4060(3) 0.053(2) Uani 1 1 d . . . . .
H38A H 0.760837 0.696304 0.384439 0.079 Uiso 1 1 calc R . . . .
H38B H 0.590271 0.698612 0.395544 0.079 Uiso 1 1 calc R . . . .
H38C H 0.709376 0.726000 0.424068 0.079 Uiso 1 1 calc R . . . .
C37 C 0.8584(8) 0.6356(4) 0.4463(3) 0.051(2) Uani 1 1 d . . . . .
H37A H 0.864514 0.600130 0.460128 0.077 Uiso 1 1 calc R . . . .
H37B H 0.933636 0.636985 0.425775 0.077 Uiso 1 1 calc R . . . .
H37C H 0.874543 0.665984 0.464900 0.077 Uiso 1 1 calc R . . . .
C34 C 0.1990(10) 0.6340(5) 0.4823(3) 0.061(3) Uani 1 1 d . . . . .
H34A H 0.165373 0.660979 0.462801 0.091 Uiso 1 1 calc R . . . .
H34B H 0.187816 0.596458 0.471805 0.091 Uiso 1 1 calc R . . . .
H34C H 0.140307 0.637774 0.506233 0.091 Uiso 1 1 calc R . . . .
C33 C 0.3750(11) 0.7034(4) 0.5085(3) 0.063(3) Uani 1 1 d . . . . .
H33A H 0.338265 0.730558 0.489547 0.094 Uiso 1 1 calc R . . . .
H33B H 0.319291 0.706507 0.532970 0.094 Uiso 1 1 calc R . . . .
H33C H 0.479118 0.710446 0.513701 0.094 Uiso 1 1 calc R . . . .
C30 C 0.3289(9) 0.5075(4) 0.5735(3) 0.056(2) Uani 1 1 d . . . . .
H30A H 0.247011 0.490860 0.559114 0.083 Uiso 1 1 calc R . . . .
H30B H 0.353143 0.484363 0.596212 0.083 Uiso 1 1 calc R . . . .
H30C H 0.300918 0.544627 0.582490 0.083 Uiso 1 1 calc R . . . .
C29 C 0.5062(12) 0.4544(4) 0.5320(3) 0.070(3) Uani 1 1 d . . . . .
H29A H 0.425031 0.438950 0.516598 0.105 Uiso 1 1 calc R . . . .
H29B H 0.594236 0.456708 0.515534 0.105 Uiso 1 1 calc R . . . .
H29C H 0.525790 0.430503 0.554558 0.105 Uiso 1 1 calc R . . . .
C26 C 0.8756(9) 0.5269(4) 0.6095(3) 0.054(2) Uani 1 1 d . . . . .
H26A H 0.918950 0.496276 0.594634 0.081 Uiso 1 1 calc R . . . .
H26B H 0.947676 0.541143 0.628313 0.081 Uiso 1 1 calc R . . . .
H26C H 0.788753 0.513679 0.623621 0.081 Uiso 1 1 calc R . . . .
C25 C 0.9622(9) 0.5936(5) 0.5581(3) 0.064(3) Uani 1 1 d . . . . .
H25A H 1.003571 0.563051 0.542772 0.096 Uiso 1 1 calc R . . . .
H25B H 0.930123 0.623190 0.540388 0.096 Uiso 1 1 calc R . . . .
H25C H 1.037052 0.608065 0.576036 0.096 Uiso 1 1 calc R . . . .
C22 C 0.8023(10) 0.7333(4) 0.6365(3) 0.065(3) Uani 1 1 d . . . . .
H22A H 0.863334 0.750378 0.616184 0.097 Uiso 1 1 calc R . . . .
H22B H 0.775067 0.761252 0.656007 0.097 Uiso 1 1 calc R . . . .
H22C H 0.857541 0.703477 0.649309 0.097 Uiso 1 1 calc R . . . .
C21 C 0.5782(11) 0.7546(4) 0.5973(3) 0.060(3) Uani 1 1 d . . . . .
H21A H 0.639706 0.771635 0.577081 0.090 Uiso 1 1 calc R . . . .
H21B H 0.490302 0.738701 0.585202 0.090 Uiso 1 1 calc R . . . .
H21C H 0.549042 0.782887 0.616465 0.090 Uiso 1 1 calc R . . . .
C17 C 0.2185(9) 0.6065(4) 0.6617(3) 0.059(3) Uani 1 1 d . . . . .
H17A H 0.157141 0.635046 0.649589 0.089 Uiso 1 1 calc R . . . .
H17B H 0.239473 0.577327 0.642532 0.089 Uiso 1 1 calc R . . . .
H17C H 0.166670 0.590440 0.684205 0.089 Uiso 1 1 calc R . . . .
C18 C 0.3292(11) 0.6777(4) 0.7068(3) 0.063(3) Uani 1 1 d . . . . .
H18A H 0.266777 0.706511 0.695257 0.095 Uiso 1 1 calc R . . . .
H18B H 0.278920 0.661090 0.729279 0.095 Uiso 1 1 calc R . . . .
H18C H 0.421941 0.694285 0.715479 0.095 Uiso 1 1 calc R . . . .
Si1 Si 0.168(2) 0.2809(5) 0.3790(6) 0.221(8) Uani 0.601(17) 1 d D U P A 1
Si2 Si 0.043(3) 0.2922(8) 0.3689(8) 0.196(9) Uani 0.399(17) 1 d D U P A 2
C50A C 0.142(6) 0.253(2) 0.3270(11) 0.31(2) Uani 0.601(17) 1 d D U P A 1
H50A H 0.072004 0.276444 0.312789 0.472 Uiso 0.601(17) 1 calc R . P A 1
H50B H 0.236331 0.253014 0.313251 0.472 Uiso 0.601(17) 1 calc R . P A 1
H50C H 0.103770 0.214966 0.328182 0.472 Uiso 0.601(17) 1 calc R . P A 1
C51 C 0.189(6) 0.269(2) 0.3325(16) 0.26(2) Uani 0.399(17) 1 d D U P A 2
H51A H 0.190600 0.294609 0.310226 0.383 Uiso 0.399(17) 1 calc R . P A 2
H51B H 0.284770 0.268680 0.345323 0.383 Uiso 0.399(17) 1 calc R . P A 2
H51C H 0.165188 0.231587 0.323136 0.383 Uiso 0.399(17) 1 calc R . P A 2
C52A C -0.142(5) 0.292(3) 0.3439(18) 0.31(3) Uani 0.399(17) 1 d D U P A 2
H52A H -0.140909 0.317899 0.321847 0.458 Uiso 0.399(17) 1 calc R . P A 2
H52B H -0.163898 0.254578 0.334340 0.458 Uiso 0.399(17) 1 calc R . P A 2
H52C H -0.217821 0.303277 0.362735 0.458 Uiso 0.399(17) 1 calc R . P A 2
C50 C 0.302(4) 0.2345(13) 0.4048(12) 0.26(2) Uani 0.601(17) 1 d D U P A 1
H50D H 0.396673 0.236022 0.391336 0.391 Uiso 0.601(17) 1 calc R . P A 1
H50E H 0.313776 0.246996 0.431960 0.391 Uiso 0.601(17) 1 calc R . P A 1
H50F H 0.264832 0.196410 0.404592 0.391 Uiso 0.601(17) 1 calc R . P A 1
C49 C 0.236(4) 0.3544(10) 0.3836(11) 0.152(10) Uani 0.601(17) 1 d D U P A 1
H49A H 0.231849 0.366075 0.411404 0.183 Uiso 0.601(17) 1 calc R . P A 1
H49B H 0.339416 0.356393 0.374874 0.183 Uiso 0.601(17) 1 calc R . P A 1
C52 C -0.016(4) 0.2789(18) 0.4043(14) 0.28(2) Uani 0.601(17) 1 d D U P A 1
H52D H -0.084983 0.303311 0.390509 0.418 Uiso 0.601(17) 1 calc R . P A 1
H52E H -0.054162 0.240920 0.404095 0.418 Uiso 0.601(17) 1 calc R . P A 1
H52F H -0.005218 0.291506 0.431463 0.418 Uiso 0.601(17) 1 calc R . P A 1
C49A C 0.126(7) 0.3632(18) 0.3844(16) 0.143(11) Uani 0.399(17) 1 d D U P A 2
H49C H 0.056670 0.383079 0.401786 0.172 Uiso 0.399(17) 1 calc R . P A 2
H49D H 0.218953 0.357427 0.398883 0.172 Uiso 0.399(17) 1 calc R . P A 2
C51A C 0.041(8) 0.242(3) 0.4114(17) 0.29(3) Uani 0.399(17) 1 d D U P A 2
H51D H 0.137393 0.242520 0.424246 0.429 Uiso 0.399(17) 1 calc R . P A 2
H51E H -0.034350 0.253652 0.430182 0.429 Uiso 0.399(17) 1 calc R . P A 2
H51F H 0.019573 0.204954 0.401787 0.429 Uiso 0.399(17) 1 calc R . P A 2
C48 C 0.132(4) 0.3981(10) 0.3561(9) 0.112(8) Uani 0.601(17) 1 d D U P A 1
H48C H 0.136246 0.387967 0.327963 0.134 Uiso 0.601(17) 1 calc R . P A 1
H48D H 0.028831 0.398180 0.364873 0.134 Uiso 0.601(17) 1 calc R . P A 1
O0A O 0.8354(7) 0.6217(3) 0.6976(3) 0.069(2) Uani 1 1 d D . . . .
O2 O 0.7058(13) 0.6873(4) 0.7235(3) 0.112(3) Uani 1 1 d D . . . .
C2A C 0.7967(15) 0.6482(5) 0.7249(4) 0.100(5) Uani 1 1 d D . . . .
O1A O 0.848(3) 0.6354(6) 0.7585(4) 0.232(10) Uani 1 1 d D . . . .
H1A H 0.795016 0.649198 0.776189 0.349 Uiso 1 1 d R . . . .

loop_
_atom_site_aniso_label
_atom_site_aniso_U_11
_atom_site_aniso_U_22
_atom_site_aniso_U_33
_atom_site_aniso_U_23
_atom_site_aniso_U_13
_atom_site_aniso_U_12
Cu1 0.0498(7) 0.0683(9) 0.0576(8) 0.0078(7) 0.0001(7) 0.0037(7)
Cl0A 0.0728(15) 0.0799(18) 0.0648(16) 0.0021(14) -0.0037(13) 0.0048(14)
O47 0.124(8) 0.144(9) 0.117(8) -0.075(7) -0.065(7) 0.028(7)
O48 0.113(6) 0.090(6) 0.115(7) -0.021(6) -0.006(6) -0.030(6)
O51 0.107(6) 0.076(5) 0.043(4) -0.027(4) -0.009(4) 0.016(4)
O54 0.051(3) 0.087(5) 0.041(4) -0.010(3) -0.001(3) 0.001(4)
O57 0.029(3) 0.082(4) 0.037(3) 0.006(3) -0.009(3) -0.001(3)
O60 0.054(4) 0.082(5) 0.045(4) 0.000(4) -0.002(3) 0.003(3)
O63 0.048(3) 0.093(5) 0.047(4) 0.000(4) 0.008(3) 0.008(3)
O66 0.040(3) 0.075(4) 0.064(5) 0.025(4) 0.004(3) 0.004(3)
O69 0.044(3) 0.063(4) 0.055(4) 0.014(3) 0.007(3) -0.002(3)
N2 0.049(4) 0.068(5) 0.047(4) 0.005(4) 0.006(3) 0.006(4)
N4 0.049(4) 0.052(4) 0.053(5) 0.020(4) 0.003(4) 0.002(3)
N1 0.053(5) 0.074(6) 0.074(6) 0.009(5) -0.007(4) 0.005(5)
N5 0.048(4) 0.056(5) 0.049(4) -0.001(4) 0.003(4) 0.007(4)
N7 0.045(4) 0.060(5) 0.057(5) 0.008(4) 0.000(4) -0.002(4)
N8 0.044(4) 0.071(5) 0.036(4) 0.021(4) 0.009(3) 0.005(4)
N9 0.037(4) 0.076(5) 0.044(4) 0.015(4) 0.009(3) 0.007(4)
N10 0.036(3) 0.070(6) 0.034(4) 0.016(4) 0.004(3) 0.007(4)
N11 0.028(3) 0.064(5) 0.031(4) 0.000(3) -0.005(3) 0.001(3)
N12 0.052(4) 0.060(5) 0.045(4) 0.001(4) 0.000(3) 0.002(4)
N13 0.039(4) 0.086(6) 0.058(5) -0.010(4) -0.001(4) -0.002(4)
C48A 0.14(3) 0.100(18) 0.16(2) -0.044(15) 0.01(2) -0.038(18)
C7 0.083(8) 0.071(7) 0.063(7) -0.007(6) 0.029(6) 0.021(6)
C8 0.074(7) 0.087(9) 0.079(8) 0.017(7) 0.015(6) 0.010(7)
C9 0.043(5) 0.082(8) 0.111(10) 0.023(8) 0.016(6) 0.009(6)
N3 0.053(4) 0.074(6) 0.072(6) 0.006(5) 0.003(4) 0.005(5)
C11 0.063(6) 0.073(7) 0.057(6) 0.027(6) -0.006(5) 0.009(6)
C12 0.056(5) 0.066(7) 0.063(6) 0.025(5) 0.005(5) 0.004(5)
C10 0.052(5) 0.072(7) 0.073(7) 0.034(6) -0.007(5) 0.007(5)
C13 0.063(6) 0.082(7) 0.038(5) 0.014(5) -0.005(5) 0.003(5)
C14 0.050(5) 0.082(8) 0.053(6) 0.014(6) 0.007(5) -0.001(6)
C1 0.056(6) 0.083(8) 0.067(7) 0.017(6) -0.004(5) -0.005(6)
C2 0.078(7) 0.072(7) 0.076(8) 0.014(6) -0.013(7) -0.002(6)
C3 0.070(7) 0.068(7) 0.087(9) 0.018(6) 0.016(6) -0.009(6)
C4 0.090(8) 0.074(7) 0.053(7) 0.017(6) 0.015(6) 0.012(7)
C5 0.045(5) 0.068(7) 0.081(8) 0.014(6) 0.004(5) 0.001(5)
C6 0.055(5) 0.063(6) 0.068(7) 0.011(5) -0.012(5) 0.004(5)
N6 0.043(4) 0.063(5) 0.040(4) 0.022(4) 0.001(3) 0.000(4)
C15 0.061(6) 0.062(7) 0.063(7) 0.012(5) 0.015(5) 0.008(5)
C16 0.048(5) 0.045(5) 0.046(5) 0.015(4) 0.012(4) 0.010(4)
C19 0.034(4) 0.067(6) 0.054(6) 0.010(5) 0.007(4) 0.011(4)
C20 0.048(5) 0.046(5) 0.057(6) 0.022(5) 0.014(4) 0.000(4)
C23 0.033(4) 0.068(7) 0.056(6) 0.032(5) 0.006(4) -0.005(4)
C24 0.040(4) 0.057(6) 0.053(5) 0.020(5) 0.007(4) 0.015(4)
C27 0.028(4) 0.060(6) 0.057(6) 0.007(5) -0.003(4) 0.012(4)
C28 0.040(4) 0.074(7) 0.044(5) 0.009(5) -0.002(4) -0.001(4)
C31 0.030(4) 0.071(8) 0.061(7) 0.022(6) 0.010(4) 0.008(4)
C32 0.039(4) 0.073(7) 0.038(5) 0.019(5) 0.004(4) 0.012(4)
C35 0.038(5) 0.048(5) 0.042(5) -0.003(4) 0.008(4) -0.001(4)
C36 0.024(3) 0.082(7) 0.034(5) -0.009(5) 0.005(4) -0.006(4)
C39 0.023(4) 0.080(7) 0.045(6) -0.001(5) -0.009(4) 0.004(4)
C40 0.071(6) 0.067(7) 0.055(6) 0.003(5) 0.005(5) 0.011(6)
C43 0.065(6) 0.064(7) 0.083(9) 0.007(7) -0.001(6) 0.003(6)
C44 0.053(5) 0.079(8) 0.074(7) -0.031(6) -0.006(5) -0.004(5)
C47 0.082(8) 0.078(9) 0.105(11) -0.033(9) -0.006(8) 0.017(8)
C45 0.046(5) 0.102(9) 0.080(8) -0.025(7) -0.009(5) -0.001(5)
C46 0.093(8) 0.100(9) 0.088(9) 0.016(7) 0.013(7) 0.023(8)
C42 0.075(7) 0.092(8) 0.058(7) -0.020(6) 0.011(5) 0.029(6)
C41 0.106(9) 0.068(7) 0.071(7) -0.006(6) 0.003(7) -0.004(7)
C38 0.039(4) 0.063(6) 0.057(6) 0.005(5) 0.004(4) -0.001(5)
C37 0.031(4) 0.072(6) 0.051(6) 0.001(5) -0.002(4) 0.003(4)
C34 0.041(4) 0.096(8) 0.046(5) 0.016(5) 0.006(4) 0.015(5)
C33 0.064(6) 0.071(7) 0.055(6) 0.001(5) 0.007(5) 0.024(5)
C30 0.041(5) 0.081(7) 0.046(5) 0.009(5) 0.000(4) -0.009(5)
C29 0.081(7) 0.064(7) 0.065(7) 0.002(6) -0.011(6) 0.002(6)
C26 0.037(4) 0.072(6) 0.053(6) 0.014(5) -0.001(4) 0.014(4)
C25 0.026(4) 0.106(8) 0.059(6) 0.014(6) 0.009(4) -0.002(5)
C22 0.044(5) 0.073(7) 0.077(7) 0.010(6) -0.011(5) -0.015(5)
C21 0.061(5) 0.066(7) 0.053(6) 0.025(5) 0.009(5) 0.005(5)
C17 0.033(4) 0.075(7) 0.069(7) 0.012(5) 0.005(4) -0.001(4)
C18 0.058(5) 0.064(6) 0.067(7) 0.003(5) 0.020(5) 0.005(5)
Si1 0.232(16) 0.107(8) 0.324(19) 0.004(10) -0.076(15) -0.037(10)
Si2 0.25(2) 0.117(12) 0.22(2) 0.007(13) 0.024(18) -0.049(15)
C50A 0.44(6) 0.17(4) 0.34(4) -0.10(3) -0.10(4) -0.03(4)
C51 0.37(5) 0.12(4) 0.28(4) -0.14(3) -0.02(4) -0.06(4)
C52A 0.35(5) 0.23(6) 0.34(7) -0.12(5) -0.04(5) -0.09(5)
C50 0.29(4) 0.09(2) 0.41(6) 0.07(3) -0.07(5) -0.01(3)
C49 0.17(2) 0.079(13) 0.21(2) -0.017(15) 0.03(2) -0.020(15)
C52 0.25(4) 0.16(4) 0.42(5) 0.08(4) 0.02(4) -0.09(3)
C49A 0.16(3) 0.082(17) 0.19(2) -0.035(16) 0.05(2) -0.01(2)
C51A 0.31(6) 0.15(4) 0.40(5) 0.00(4) 0.03(4) -0.07(4)
C48 0.105(15) 0.088(12) 0.14(2) -0.031(13) 0.069(14) -0.033(10)
O0A 0.048(3) 0.073(5) 0.086(6) 0.031(4) -0.007(4) 0.002(3)
O2 0.137(8) 0.101(7) 0.098(7) -0.003(6) -0.013(7) 0.001(7)
C2A 0.107(11) 0.070(10) 0.123(14) 0.035(9) -0.068(11) -0.019(9)
O1A 0.36(3) 0.169(13) 0.173(14) -0.001(11) -0.128(17) 0.052(16)

loop_
_atom_type_symbol
_atom_type_description
_atom_type_scat_dispersion_real
_atom_type_scat_dispersion_imag
_atom_type_scat_source
C C 0.0181 0.0091 'International Tables Vol C Tables 4.2.6.8 and 6.1.1.4'
H H 0.0000 0.0000 'International Tables Vol C Tables 4.2.6.8 and 6.1.1.4'
Cl Cl 0.3639 0.7018 'International Tables Vol C Tables 4.2.6.8 and 6.1.1.4'
Cu Cu -1.9646 0.5888 'International Tables Vol C Tables 4.2.6.8 and 6.1.1.4'
N N 0.0311 0.0180 'International Tables Vol C Tables 4.2.6.8 and 6.1.1.4'
O O 0.0492 0.0322 'International Tables Vol C Tables 4.2.6.8 and 6.1.1.4'
Si Si 0.2541 0.3302 'International Tables Vol C Tables 4.2.6.8 and 6.1.1.4'

loop_
_exptl_crystal_face_index_h
_exptl_crystal_face_index_k
_exptl_crystal_face_index_l
_exptl_crystal_face_perp_dist
5 7 1 0.1642
-3 14 2 0.0072
3 -14 -2 0.0072
0 2 -22 0.0051
-5 -7 -1 0.1642
0 -2 22 0.0051

loop_
_geom_angle_atom_site_label_1
_geom_angle_atom_site_label_2
_geom_angle_atom_site_label_3
_geom_angle
_geom_angle_site_symmetry_1
_geom_angle_site_symmetry_3
_geom_angle_publ_flag
N2 Cu1 Cl0A 178.0(2) . . ?
N2 Cu1 N4 80.3(3) . . ?
N2 Cu1 N3 81.2(3) . . ?
N4 Cu1 Cl0A 99.7(2) . . ?
N1 Cu1 Cl0A 97.0(3) . . ?
N1 Cu1 N2 81.3(3) . . ?
N1 Cu1 N4 113.5(3) . . ?
N1 Cu1 N3 120.5(3) . . ?
N3 Cu1 Cl0A 100.5(3) . . ?
N3 Cu1 N4 118.7(3) . . ?
C47 O48 C48A 104(2) . . ?
C47 O48 C48 119.3(17) . . ?
C12 N2 Cu1 106.1(6) . . ?
C13 N2 Cu1 110.9(5) . . ?
C13 N2 C12 110.6(8) . . ?
C6 N2 Cu1 106.5(6) . . ?
C6 N2 C12 110.8(7) . . ?
C6 N2 C13 111.8(7) . . ?
N5 N4 Cu1 140.0(6) . . ?
N5 N4 C14 108.4(7) . . ?
C14 N4 Cu1 111.3(6) . . ?
C1 N1 Cu1 131.2(7) . . ?
C1 N1 C5 116.6(9) . . ?
C5 N1 Cu1 112.1(7) . . ?
N4 N5 N6 106.9(7) . . ?
C19 N7 H7 118.1 . . ?
C19 N7 C20 123.7(8) . . ?
C20 N7 H7 118.1 . . ?
C23 N8 H8 118.7 . . ?
C23 N8 C24 122.6(7) . . ?
C24 N8 H8 118.7 . . ?
C27 N9 H9 119.7 . . ?
C27 N9 C28 120.6(8) . . ?
C28 N9 H9 119.7 . . ?
C31 N10 H10 111.3 . . ?
C31 N10 C32 119.6(8) . . ?
C32 N10 H10 108.0 . . ?
C35 N11 H11 119.8 . . ?
C35 N11 C36 120.4(7) . . ?
C36 N11 H11 119.8 . . ?
C39 N12 H12 118.4 . . ?
C39 N12 C40 123.3(8) . . ?
C40 N12 H12 118.4 . . ?
C43 N13 H13 119.3 . . ?
C43 N13 C44 121.4(9) . . ?
C44 N13 H13 119.3 . . ?
O48 C48A H48A 112.5 . . ?
O48 C48A H48B 112.5 . . ?
O48 C48A C49A 96(3) . . ?
H48A C48A H48B 110.0 . . ?
C49A C48A H48A 112.5 . . ?
C49A C48A H48B 112.5 . . ?
C8 C7 H7A 118.4 . . ?
C8 C7 N3 123.2(13) . . ?
N3 C7 H7A 118.4 . . ?
C7 C8 H8A 120.6 . . ?
C7 C8 C9 118.8(12) . . ?
C9 C8 H8A 120.6 . . ?
C8 C9 H9A 120.2 . . ?
C10 C9 C8 119.6(10) . . ?
C10 C9 H9A 120.2 . . ?
C7 N3 Cu1 129.4(8) . . ?
C7 N3 C11 118.4(9) . . ?
C11 N3 Cu1 112.1(7) . . ?
N3 C11 C12 115.7(9) . . ?
N3 C11 C10 120.9(11) . . ?
C10 C11 C12 123.1(11) . . ?
N2 C12 H12A 109.5 . . ?
N2 C12 H12B 109.5 . . ?
C11 C12 N2 110.7(9) . . ?
C11 C12 H12A 109.5 . . ?
C11 C12 H12B 109.5 . . ?
H12A C12 H12B 108.1 . . ?
C9 C10 C11 119.0(11) . . ?
C9 C10 H10A 120.5 . . ?
C11 C10 H10A 120.5 . . ?
N2 C13 H13A 109.7 . . ?
N2 C13 H13B 109.7 . . ?
N2 C13 C14 109.8(8) . . ?
H13A C13 H13B 108.2 . . ?
C14 C13 H13A 109.7 . . ?
C14 C13 H13B 109.7 . . ?
N4 C14 C13 118.0(9) . . ?
C15 C14 N4 107.9(9) . . ?
C15 C14 C13 134.1(10) . . ?
N1 C1 H1 117.3 . . ?
N1 C1 C2 125.4(10) . . ?
C2 C1 H1 117.3 . . ?
C1 C2 H2 121.0 . . ?
C1 C2 C3 118.0(11) . . ?
C3 C2 H2 121.0 . . ?
C2 C3 H3 120.5 . . ?
C2 C3 C4 119.1(10) . . ?
C4 C3 H3 120.5 . . ?
C3 C4 H4 121.2 . . ?
C5 C4 C3 117.6(10) . . ?
C5 C4 H4 121.2 . . ?
N1 C5 C4 122.9(10) . . ?
N1 C5 C6 113.8(9) . . ?
C4 C5 C6 123.0(10) . . ?
N2 C6 C5 108.0(8) . . ?
N2 C6 H6A 110.1 . . ?
N2 C6 H6B 110.1 . . ?
C5 C6 H6A 110.1 . . ?
C5 C6 H6B 110.1 . . ?
H6A C6 H6B 108.4 . . ?
N5 N6 C16 118.5(7) . . ?
C15 N6 N5 110.6(7) . . ?
C15 N6 C16 130.9(8) . . ?
C14 C15 H15 126.9 . . ?
N6 C15 C14 106.2(9) . . ?
N6 C15 H15 126.9 . . ?
N6 C16 C19 106.3(6) . . ?
N6 C16 C17 110.3(7) . . ?
N6 C16 C18 107.9(7) . . ?
C19 C16 C18 111.2(8) . . ?
C17 C16 C19 111.2(8) . . ?
C17 C16 C18 109.9(7) . . ?
O69 C19 N7 121.9(8) . . ?
O69 C19 C16 119.5(8) . . ?
N7 C19 C16 118.6(9) . . ?
N7 C20 C23 108.4(7) . . ?
N7 C20 C22 109.5(8) . . ?
N7 C20 C21 109.8(7) . . ?
C22 C20 C23 108.2(7) . . ?
C21 C20 C23 110.6(8) . . ?
C21 C20 C22 110.3(8) . . ?
O66 C23 N8 121.9(9) . . ?
O66 C23 C20 123.2(8) . . ?
N8 C23 C20 114.9(8) . . ?
N8 C24 C27 108.7(6) . . ?
N8 C24 C26 107.8(7) . . ?
N8 C24 C25 110.6(8) . . ?
C26 C24 C27 109.5(8) . . ?
C26 C24 C25 111.5(7) . . ?
C25 C24 C27 108.7(7) . . ?
O63 C27 N9 123.0(8) . . ?
O63 C27 C24 122.3(7) . . ?
N9 C27 C24 114.6(8) . . ?
N9 C28 C31 109.6(8) . . ?
N9 C28 C30 106.7(7) . . ?
N9 C28 C29 111.7(7) . . ?
C30 C28 C31 107.9(7) . . ?
C29 C28 C31 111.7(8) . . ?
C29 C28 C30 109.1(8) . . ?
O60 C31 N10 124.4(9) . . ?
O60 C31 C28 120.4(10) . . ?
N10 C31 C28 115.2(9) . . ?
N10 C32 C35 108.2(7) . . ?
N10 C32 C34 111.7(8) . . ?
N10 C32 C33 107.8(8) . . ?
C34 C32 C35 111.4(7) . . ?
C34 C32 C33 109.8(8) . . ?
C33 C32 C35 107.8(7) . . ?
O57 C35 N11 124.5(7) . . ?
O57 C35 C32 120.5(7) . . ?
N11 C35 C32 114.8(7) . . ?
N11 C36 C39 109.3(7) . . ?
N11 C36 C37 105.7(6) . . ?
C39 C36 C37 107.4(7) . . ?
C38 C36 N11 110.8(7) . . ?
C38 C36 C39 111.9(7) . . ?
C38 C36 C37 111.4(8) . . ?
O54 C39 N12 121.7(9) . . ?
O54 C39 C36 119.6(9) . . ?
N12 C39 C36 118.6(8) . . ?
N12 C40 C43 110.4(8) . . ?
N12 C40 C42 111.8(9) . . ?
N12 C40 C41 110.0(8) . . ?
C42 C40 C43 109.1(8) . . ?
C41 C40 C43 106.6(9) . . ?
C41 C40 C42 108.7(9) . . ?
O51 C43 N13 122.5(10) . . ?
O51 C43 C40 123.0(10) . . ?
N13 C43 C40 114.1(10) . . ?
N13 C44 C47 111.0(10) . . ?
N13 C44 C45 107.2(8) . . ?
N13 C44 C46 112.1(9) . . ?
C47 C44 C45 105.3(9) . . ?
C46 C44 C47 109.5(11) . . ?
C46 C44 C45 111.6(10) . . ?
O47 C47 O48 121.6(13) . . ?
O47 C47 C44 127.3(15) . . ?
O48 C47 C44 110.9(11) . . ?
C44 C45 H45A 109.5 . . ?
C44 C45 H45B 109.5 . . ?
C44 C45 H45C 109.5 . . ?
H45A C45 H45B 109.5 . . ?
H45A C45 H45C 109.5 . . ?
H45B C45 H45C 109.5 . . ?
C44 C46 H46A 109.5 . . ?
C44 C46 H46B 109.5 . . ?
C44 C46 H46C 109.5 . . ?
H46A C46 H46B 109.5 . . ?
H46A C46 H46C 109.5 . . ?
H46B C46 H46C 109.5 . . ?
C40 C42 H42A 109.5 . . ?
C40 C42 H42B 109.5 . . ?
C40 C42 H42C 109.5 . . ?
H42A C42 H42B 109.5 . . ?
H42A C42 H42C 109.5 . . ?
H42B C42 H42C 109.5 . . ?
C40 C41 H41A 109.5 . . ?
C40 C41 H41B 109.5 . . ?
C40 C41 H41C 109.5 . . ?
H41A C41 H41B 109.5 . . ?
H41A C41 H41C 109.5 . . ?
H41B C41 H41C 109.5 . . ?
C36 C38 H38A 109.5 . . ?
C36 C38 H38B 109.5 . . ?
C36 C38 H38C 109.5 . . ?
H38A C38 H38B 109.5 . . ?
H38A C38 H38C 109.5 . . ?
H38B C38 H38C 109.5 . . ?
C36 C37 H37A 109.5 . . ?
C36 C37 H37B 109.5 . . ?
C36 C37 H37C 109.5 . . ?
H37A C37 H37B 109.5 . . ?
H37A C37 H37C 109.5 . . ?
H37B C37 H37C 109.5 . . ?
C32 C34 H34A 109.5 . . ?
C32 C34 H34B 109.5 . . ?
C32 C34 H34C 109.5 . . ?
H34A C34 H34B 109.5 . . ?
H34A C34 H34C 109.5 . . ?
H34B C34 H34C 109.5 . . ?
C32 C33 H33A 109.5 . . ?
C32 C33 H33B 109.5 . . ?
C32 C33 H33C 109.5 . . ?
H33A C33 H33B 109.5 . . ?
H33A C33 H33C 109.5 . . ?
H33B C33 H33C 109.5 . . ?
C28 C30 H30A 109.5 . . ?
C28 C30 H30B 109.5 . . ?
C28 C30 H30C 109.5 . . ?
H30A C30 H30B 109.5 . . ?
H30A C30 H30C 109.5 . . ?
H30B C30 H30C 109.5 . . ?
C28 C29 H29A 109.5 . . ?
C28 C29 H29B 109.5 . . ?
C28 C29 H29C 109.5 . . ?
H29A C29 H29B 109.5 . . ?
H29A C29 H29C 109.5 . . ?
H29B C29 H29C 109.5 . . ?
C24 C26 H26A 109.5 . . ?
C24 C26 H26B 109.5 . . ?
C24 C26 H26C 109.5 . . ?
H26A C26 H26B 109.5 . . ?
H26A C26 H26C 109.5 . . ?
H26B C26 H26C 109.5 . . ?
C24 C25 H25A 109.5 . . ?
C24 C25 H25B 109.5 . . ?
C24 C25 H25C 109.5 . . ?
H25A C25 H25B 109.5 . . ?
H25A C25 H25C 109.5 . . ?
H25B C25 H25C 109.5 . . ?
C20 C22 H22A 109.5 . . ?
C20 C22 H22B 109.5 . . ?
C20 C22 H22C 109.5 . . ?
H22A C22 H22B 109.5 . . ?
H22A C22 H22C 109.5 . . ?
H22B C22 H22C 109.5 . . ?
C20 C21 H21A 109.5 . . ?
C20 C21 H21B 109.5 . . ?
C20 C21 H21C 109.5 . . ?
H21A C21 H21B 109.5 . . ?
H21A C21 H21C 109.5 . . ?
H21B C21 H21C 109.5 . . ?
C16 C17 H17A 109.5 . . ?
C16 C17 H17B 109.5 . . ?
C16 C17 H17C 109.5 . . ?
H17A C17 H17B 109.5 . . ?
H17A C17 H17C 109.5 . . ?
H17B C17 H17C 109.5 . . ?
C16 C18 H18A 109.5 . . ?
C16 C18 H18B 109.5 . . ?
C16 C18 H18C 109.5 . . ?
H18A C18 H18B 109.5 . . ?
H18A C18 H18C 109.5 . . ?
H18B C18 H18C 109.5 . . ?
C50 Si1 C50A 107.8(13) . . ?
C50 Si1 C49 108.0(18) . . ?
C50 Si1 C52 110.5(14) . . ?
C49 Si1 C50A 117(2) . . ?
C52 Si1 C50A 107.8(13) . . ?
C52 Si1 C49 106(2) . . ?
C51 Si2 C49A 100(2) . . ?
C52A Si2 C51 109.1(15) . . ?
C52A Si2 C49A 118(3) . . ?
C51A Si2 C51 108.8(15) . . ?
C51A Si2 C52A 109.6(16) . . ?
C51A Si2 C49A 111(3) . . ?
Si1 C50A H50A 109.5 . . ?
Si1 C50A H50B 109.5 . . ?
Si1 C50A H50C 109.5 . . ?
H50A C50A H50B 109.5 . . ?
H50A C50A H50C 109.5 . . ?
H50B C50A H50C 109.5 . . ?
Si2 C51 H51A 109.5 . . ?
Si2 C51 H51B 109.5 . . ?
Si2 C51 H51C 109.5 . . ?
H51A C51 H51B 109.5 . . ?
H51A C51 H51C 109.5 . . ?
H51B C51 H51C 109.5 . . ?
Si2 C52A H52A 109.5 . . ?
Si2 C52A H52B 109.5 . . ?
Si2 C52A H52C 109.5 . . ?
H52A C52A H52B 109.5 . . ?
H52A C52A H52C 109.5 . . ?
H52B C52A H52C 109.5 . . ?
Si1 C50 H50D 109.5 . . ?
Si1 C50 H50E 109.5 . . ?
Si1 C50 H50F 109.5 . . ?
H50D C50 H50E 109.5 . . ?
H50D C50 H50F 109.5 . . ?
H50E C50 H50F 109.5 . . ?
Si1 C49 H49A 109.5 . . ?
Si1 C49 H49B 109.5 . . ?
H49A C49 H49B 108.1 . . ?
C48 C49 Si1 111(2) . . ?
C48 C49 H49A 109.5 . . ?
C48 C49 H49B 109.5 . . ?
Si1 C52 H52D 109.5 . . ?
Si1 C52 H52E 109.5 . . ?
Si1 C52 H52F 109.5 . . ?
H52D C52 H52E 109.5 . . ?
H52D C52 H52F 109.5 . . ?
H52E C52 H52F 109.5 . . ?
C48A C49A Si2 108(3) . . ?
C48A C49A H49C 110.0 . . ?
C48A C49A H49D 110.0 . . ?
Si2 C49A H49C 110.0 . . ?
Si2 C49A H49D 110.0 . . ?
H49C C49A H49D 108.4 . . ?
Si2 C51A H51D 109.5 . . ?
Si2 C51A H51E 109.5 . . ?
Si2 C51A H51F 109.5 . . ?
H51D C51A H51E 109.5 . . ?
H51D C51A H51F 109.5 . . ?
H51E C51A H51F 109.5 . . ?
O48 C48 C49 103(2) . . ?
O48 C48 H48C 111.3 . . ?
O48 C48 H48D 111.3 . . ?
C49 C48 H48C 111.3 . . ?
C49 C48 H48D 111.3 . . ?
H48C C48 H48D 109.2 . . ?
O0A C2A O2 124.9(11) . . ?
O0A C2A O1A 117.9(14) . . ?
O2 C2A O1A 117.2(15) . . ?
C2A O1A H1A 110.1 . . ?

loop_
_geom_bond_atom_site_label_1
_geom_bond_atom_site_label_2
_geom_bond_distance
_geom_bond_site_symmetry_2
_geom_bond_publ_flag
Cu1 Cl0A 2.203(3) . ?
Cu1 N2 2.055(8) . ?
Cu1 N4 2.091(7) . ?
Cu1 N1 2.054(9) . ?
Cu1 N3 2.084(8) . ?
O47 C47 1.189(15) . ?
O48 C48A 1.43(3) . ?
O48 C47 1.357(16) . ?
O48 C48 1.43(2) . ?
O51 C43 1.201(13) . ?
O54 C39 1.237(10) . ?
O57 C35 1.230(10) . ?
O60 C31 1.221(12) . ?
O63 C27 1.229(10) . ?
O66 C23 1.238(11) . ?
O69 C19 1.257(11) . ?
N2 C12 1.488(12) . ?
N2 C13 1.466(12) . ?
N2 C6 1.464(12) . ?
N4 N5 1.331(10) . ?
N4 C14 1.383(13) . ?
N1 C1 1.325(14) . ?
N1 C5 1.399(14) . ?
N5 N6 1.356(10) . ?
N7 H7 0.8800 . ?
N7 C19 1.333(12) . ?
N7 C20 1.462(11) . ?
N8 H8 0.8800 . ?
N8 C23 1.352(11) . ?
N8 C24 1.476(12) . ?
N9 H9 0.8800 . ?
N9 C27 1.349(11) . ?
N9 C28 1.473(12) . ?
N10 H10 0.8595 . ?
N10 C31 1.348(13) . ?
N10 C32 1.469(11) . ?
N11 H11 0.8800 . ?
N11 C35 1.320(10) . ?
N11 C36 1.503(10) . ?
N12 H12 0.8800 . ?
N12 C39 1.353(12) . ?
N12 C40 1.456(13) . ?
N13 H13 0.8800 . ?
N13 C43 1.355(13) . ?
N13 C44 1.452(12) . ?
C48A H48A 0.9900 . ?
C48A H48B 0.9900 . ?
C48A C49A 1.69(4) . ?
C7 H7A 0.9500 . ?
C7 C8 1.330(16) . ?
C7 N3 1.344(13) . ?
C8 H8A 0.9500 . ?
C8 C9 1.401(17) . ?
C9 H9A 0.9500 . ?
C9 C10 1.356(16) . ?
N3 C11 1.359(14) . ?
C11 C12 1.479(15) . ?
C11 C10 1.385(14) . ?
C12 H12A 0.9900 . ?
C12 H12B 0.9900 . ?
C10 H10A 0.9500 . ?
C13 H13A 0.9900 . ?
C13 H13B 0.9900 . ?
C13 C14 1.497(14) . ?
C14 C15 1.359(14) . ?
C1 H1 0.9500 . ?
C1 C2 1.387(15) . ?
C2 H2 0.9500 . ?
C2 C3 1.406(16) . ?
C3 H3 0.9500 . ?
C3 C4 1.428(16) . ?
C4 H4 0.9500 . ?
C4 C5 1.399(14) . ?
C5 C6 1.531(14) . ?
C6 H6A 0.9900 . ?
C6 H6B 0.9900 . ?
N6 C15 1.345(12) . ?
N6 C16 1.473(11) . ?
C15 H15 0.9500 . ?
C16 C19 1.546(12) . ?
C16 C17 1.514(12) . ?
C16 C18 1.562(13) . ?
C20 C23 1.537(14) . ?
C20 C22 1.526(13) . ?
C20 C21 1.514(13) . ?
C24 C27 1.561(13) . ?
C24 C26 1.513(12) . ?
C24 C25 1.521(12) . ?
C28 C31 1.557(13) . ?
C28 C30 1.557(12) . ?
C28 C29 1.515(14) . ?
C32 C35 1.564(11) . ?
C32 C34 1.491(13) . ?
C32 C33 1.545(14) . ?
C36 C39 1.521(13) . ?
C36 C38 1.490(13) . ?
C36 C37 1.550(11) . ?
C40 C43 1.574(15) . ?
C40 C42 1.545(14) . ?
C40 C41 1.525(15) . ?
C44 C47 1.525(16) . ?
C44 C45 1.571(14) . ?
C44 C46 1.508(16) . ?
C45 H45A 0.9800 . ?
C45 H45B 0.9800 . ?
C45 H45C 0.9800 . ?
C46 H46A 0.9800 . ?
C46 H46B 0.9800 . ?
C46 H46C 0.9800 . ?
C42 H42A 0.9800 . ?
C42 H42B 0.9800 . ?
C42 H42C 0.9800 . ?
C41 H41A 0.9800 . ?
C41 H41B 0.9800 . ?
C41 H41C 0.9800 . ?
C38 H38A 0.9800 . ?
C38 H38B 0.9800 . ?
C38 H38C 0.9800 . ?
C37 H37A 0.9800 . ?
C37 H37B 0.9800 . ?
C37 H37C 0.9800 . ?
C34 H34A 0.9800 . ?
C34 H34B 0.9800 . ?
C34 H34C 0.9800 . ?
C33 H33A 0.9800 . ?
C33 H33B 0.9800 . ?
C33 H33C 0.9800 . ?
C30 H30A 0.9800 . ?
C30 H30B 0.9800 . ?
C30 H30C 0.9800 . ?
C29 H29A 0.9800 . ?
C29 H29B 0.9800 . ?
C29 H29C 0.9800 . ?
C26 H26A 0.9800 . ?
C26 H26B 0.9800 . ?
C26 H26C 0.9800 . ?
C25 H25A 0.9800 . ?
C25 H25B 0.9800 . ?
C25 H25C 0.9800 . ?
C22 H22A 0.9800 . ?
C22 H22B 0.9800 . ?
C22 H22C 0.9800 . ?
C21 H21A 0.9800 . ?
C21 H21B 0.9800 . ?
C21 H21C 0.9800 . ?
C17 H17A 0.9800 . ?
C17 H17B 0.9800 . ?
C17 H17C 0.9800 . ?
C18 H18A 0.9800 . ?
C18 H18B 0.9800 . ?
C18 H18C 0.9800 . ?
Si1 C50A 1.92(2) . ?
Si1 C50 1.87(2) . ?
Si1 C49 1.89(2) . ?
Si1 C52 1.89(3) . ?
Si2 C51 1.90(3) . ?
Si2 C52A 1.89(3) . ?
Si2 C49A 1.95(5) . ?
Si2 C51A 1.88(3) . ?
C50A H50A 0.9800 . ?
C50A H50B 0.9800 . ?
C50A H50C 0.9800 . ?
C51 H51A 0.9800 . ?
C51 H51B 0.9800 . ?
C51 H51C 0.9800 . ?
C52A H52A 0.9800 . ?
C52A H52B 0.9800 . ?
C52A H52C 0.9800 . ?
C50 H50D 0.9800 . ?
C50 H50E 0.9800 . ?
C50 H50F 0.9800 . ?
C49 H49A 0.9900 . ?
C49 H49B 0.9900 . ?
C49 C48 1.70(3) . ?
C52 H52D 0.9800 . ?
C52 H52E 0.9800 . ?
C52 H52F 0.9800 . ?
C49A H49C 0.9900 . ?
C49A H49D 0.9900 . ?
C51A H51D 0.9800 . ?
C51A H51E 0.9800 . ?
C51A H51F 0.9800 . ?
C48 H48C 0.9900 . ?
C48 H48D 0.9900 . ?
O0A C2A 1.184(11) . ?
O2 C2A 1.256(11) . ?
C2A O1A 1.273(11) . ?
O1A H1A 0.8398 . ?

loop_
_geom_torsion_atom_site_label_1
_geom_torsion_atom_site_label_2
_geom_torsion_atom_site_label_3
_geom_torsion_atom_site_label_4
_geom_torsion
_geom_torsion_site_symmetry_1
_geom_torsion_site_symmetry_2
_geom_torsion_site_symmetry_3
_geom_torsion_site_symmetry_4
_geom_torsion_publ_flag
Cu1 N2 C12 C11 -40.4(8) . . . . ?
Cu1 N2 C13 C14 -31.8(10) . . . . ?
Cu1 N2 C6 C5 -45.6(9) . . . . ?
Cu1 N4 N5 N6 171.8(6) . . . . ?
Cu1 N4 C14 C13 6.3(10) . . . . ?
Cu1 N4 C14 C15 -174.1(6) . . . . ?
Cu1 N1 C1 C2 178.3(9) . . . . ?
Cu1 N1 C5 C4 179.3(8) . . . . ?
Cu1 N1 C5 C6 -6.3(11) . . . . ?
Cu1 N3 C11 C12 -5.4(11) . . . . ?
Cu1 N3 C11 C10 -179.6(8) . . . . ?
O48 C48A C49A Si2 174(4) . . . . ?
N2 C13 C14 N4 16.8(12) . . . . ?
N2 C13 C14 C15 -162.7(10) . . . . ?
N4 N5 N6 C15 1.5(9) . . . . ?
N4 N5 N6 C16 -177.0(6) . . . . ?
N4 C14 C15 N6 -0.5(11) . . . . ?
N1 C1 C2 C3 7.5(18) . . . . ?
N1 C5 C6 N2 35.1(12) . . . . ?
N5 N4 C14 C13 -178.2(8) . . . . ?
N5 N4 C14 C15 1.4(10) . . . . ?
N5 N6 C15 C14 -0.6(10) . . . . ?
N5 N6 C16 C19 -54.0(10) . . . . ?
N5 N6 C16 C17 66.6(9) . . . . ?
N5 N6 C16 C18 -173.4(7) . . . . ?
N7 C20 C23 O66 131.3(8) . . . . ?
N7 C20 C23 N8 -49.8(10) . . . . ?
N8 C24 C27 O63 130.6(9) . . . . ?
N8 C24 C27 N9 -51.9(10) . . . . ?
N9 C28 C31 O60 138.8(8) . . . . ?
N9 C28 C31 N10 -44.0(9) . . . . ?
N10 C32 C35 O57 140.2(8) . . . . ?
N10 C32 C35 N11 -45.2(11) . . . . ?
N11 C36 C39 O54 148.7(7) . . . . ?
N11 C36 C39 N12 -35.5(10) . . . . ?
N12 C40 C43 O51 150.6(10) . . . . ?
N12 C40 C43 N13 -35.8(12) . . . . ?
N13 C44 C47 O47 -143.8(13) . . . . ?
N13 C44 C47 O48 40.1(14) . . . . ?
C48A O48 C47 O47 11(4) . . . . ?
C48A O48 C47 C44 -172(3) . . . . ?
C7 C8 C9 C10 3.9(18) . . . . ?
C7 N3 C11 C12 177.7(9) . . . . ?
C7 N3 C11 C10 3.5(15) . . . . ?
C8 C7 N3 Cu1 -179.8(9) . . . . ?
C8 C7 N3 C11 -3.5(17) . . . . ?
C8 C9 C10 C11 -3.9(16) . . . . ?
N3 C7 C8 C9 -0.2(19) . . . . ?
N3 C11 C12 N2 31.3(11) . . . . ?
N3 C11 C10 C9 0.2(15) . . . . ?
C12 N2 C13 C14 85.6(10) . . . . ?
C12 N2 C6 C5 -160.5(8) . . . . ?
C12 C11 C10 C9 -173.7(9) . . . . ?
C10 C11 C12 N2 -154.6(9) . . . . ?
C13 N2 C12 C11 -160.7(7) . . . . ?
C13 N2 C6 C5 75.6(10) . . . . ?
C13 C14 C15 N6 179.0(10) . . . . ?
C14 N4 N5 N6 -1.8(9) . . . . ?
C1 N1 C5 C4 2.6(15) . . . . ?
C1 N1 C5 C6 177.0(9) . . . . ?
C1 C2 C3 C4 -5.7(17) . . . . ?
C2 C3 C4 C5 3.0(16) . . . . ?
C3 C4 C5 N1 -1.4(16) . . . . ?
C3 C4 C5 C6 -175.3(9) . . . . ?
C4 C5 C6 N2 -150.6(10) . . . . ?
C5 N1 C1 C2 -5.8(16) . . . . ?
C6 N2 C12 C11 74.7(10) . . . . ?
C6 N2 C13 C14 -150.4(8) . . . . ?
N6 C16 C19 O69 115.1(9) . . . . ?
N6 C16 C19 N7 -65.4(10) . . . . ?
C15 N6 C16 C19 127.8(10) . . . . ?
C15 N6 C16 C17 -111.5(10) . . . . ?
C15 N6 C16 C18 8.4(12) . . . . ?
C16 N6 C15 C14 177.7(8) . . . . ?
C19 N7 C20 C23 -57.0(11) . . . . ?
C19 N7 C20 C22 -174.8(8) . . . . ?
C19 N7 C20 C21 64.0(11) . . . . ?
C20 N7 C19 O69 1.1(13) . . . . ?
C20 N7 C19 C16 -178.4(8) . . . . ?
C23 N8 C24 C27 -58.2(10) . . . . ?
C23 N8 C24 C26 -176.8(8) . . . . ?
C23 N8 C24 C25 61.0(10) . . . . ?
C24 N8 C23 O66 5.5(13) . . . . ?
C24 N8 C23 C20 -173.4(7) . . . . ?
C27 N9 C28 C31 -57.7(10) . . . . ?
C27 N9 C28 C30 -174.3(8) . . . . ?
C27 N9 C28 C29 66.6(11) . . . . ?
C28 N9 C27 O63 2.1(14) . . . . ?
C28 N9 C27 C24 -175.5(7) . . . . ?
C31 N10 C32 C35 -56.3(10) . . . . ?
C31 N10 C32 C34 66.6(10) . . . . ?
C31 N10 C32 C33 -172.7(7) . . . . ?
C32 N10 C31 O60 4.8(12) . . . . ?
C32 N10 C31 C28 -172.2(7) . . . . ?
C35 N11 C36 C39 -61.4(10) . . . . ?
C35 N11 C36 C38 62.4(10) . . . . ?
C35 N11 C36 C37 -176.7(8) . . . . ?
C36 N11 C35 O57 2.0(14) . . . . ?
C36 N11 C35 C32 -172.4(7) . . . . ?
C39 N12 C40 C43 -58.0(11) . . . . ?
C39 N12 C40 C42 63.6(11) . . . . ?
C39 N12 C40 C41 -175.5(8) . . . . ?
C40 N12 C39 O54 -2.9(13) . . . . ?
C40 N12 C39 C36 -178.6(7) . . . . ?
C43 N13 C44 C47 49.8(14) . . . . ?
C43 N13 C44 C45 164.2(9) . . . . ?
C43 N13 C44 C46 -73.0(13) . . . . ?
C44 N13 C43 O51 -1.5(16) . . . . ?
C44 N13 C43 C40 -175.1(9) . . . . ?
C47 O48 C48A C49A -166(3) . . . . ?
C47 O48 C48 C49 149.6(19) . . . . ?
C45 C44 C47 O47 100.5(16) . . . . ?
C45 C44 C47 O48 -75.6(12) . . . . ?
C46 C44 C47 O47 -19.5(18) . . . . ?
C46 C44 C47 O48 164.3(10) . . . . ?
C42 C40 C43 O51 27.3(15) . . . . ?
C42 C40 C43 N13 -159.1(9) . . . . ?
C41 C40 C43 O51 -89.9(13) . . . . ?
C41 C40 C43 N13 83.7(11) . . . . ?
C38 C36 C39 O54 25.5(10) . . . . ?
C38 C36 C39 N12 -158.7(7) . . . . ?
C37 C36 C39 O54 -97.1(9) . . . . ?
C37 C36 C39 N12 78.7(9) . . . . ?
C34 C32 C35 O57 17.1(13) . . . . ?
C34 C32 C35 N11 -168.3(8) . . . . ?
C33 C32 C35 O57 -103.5(9) . . . . ?
C33 C32 C35 N11 71.1(10) . . . . ?
C30 C28 C31 O60 -105.4(9) . . . . ?
C30 C28 C31 N10 71.8(9) . . . . ?
C29 C28 C31 O60 14.5(11) . . . . ?
C29 C28 C31 N10 -168.4(8) . . . . ?
C26 C24 C27 O63 -111.9(10) . . . . ?
C26 C24 C27 N9 65.7(9) . . . . ?
C25 C24 C27 O63 10.1(12) . . . . ?
C25 C24 C27 N9 -172.3(8) . . . . ?
C22 C20 C23 O66 -110.0(10) . . . . ?
C22 C20 C23 N8 68.9(9) . . . . ?
C21 C20 C23 O66 10.9(12) . . . . ?
C21 C20 C23 N8 -170.2(7) . . . . ?
C17 C16 C19 O69 -4.9(12) . . . . ?
C17 C16 C19 N7 174.6(8) . . . . ?
C18 C16 C19 O69 -127.7(9) . . . . ?
C18 C16 C19 N7 51.8(10) . . . . ?
Si1 C49 C48 O48 -179(2) . . . . ?
C50A Si1 C49 C48 51(3) . . . . ?
C50 Si1 C49 C48 173(2) . . . . ?
C52 Si1 C49 C48 -69(3) . . . . ?
C48 O48 C47 O47 -3(2) . . . . ?
C48 O48 C47 C44 173.7(17) . . . . ?

loop_
_exptl_oxdiff_crystal_face_indexfrac_h
_exptl_oxdiff_crystal_face_indexfrac_k
_exptl_oxdiff_crystal_face_indexfrac_l
_exptl_oxdiff_crystal_face_x
_exptl_oxdiff_crystal_face_y
_exptl_oxdiff_crystal_face_z
4.9982 6.9965 1.0031 -0.4488 -0.8415 -0.0830
-2.9986 13.9889 1.9928 -0.8969 0.5084 0.0118
2.9986 -13.9889 -1.9928 0.8969 -0.5084 -0.0118
-0.0034 2.0014 -22.0258 -0.0605 -0.0805 0.9973
-4.9982 -6.9965 -1.0031 0.4488 0.8415 0.0830
0.0034 -2.0014 22.0258 0.0605 0.0805 -0.9973

loop_
_smtbx_masks_void_nr
_smtbx_masks_void_average_x
_smtbx_masks_void_average_y
_smtbx_masks_void_average_z
_smtbx_masks_void_volume
_smtbx_masks_void_count_electrons
_smtbx_masks_void_content
1 -0.160 -0.250 0.000 851.2 237.8 ?
2 -0.367 0.250 0.500 851.2 237.0 ?
3 -0.017 0.216 0.949 13.6 0.4 ?
4 0.017 0.716 0.551 13.6 0.5 ?
5 0.483 0.284 0.051 13.6 0.5 ?
6 0.517 0.784 0.449 13.6 0.5 ?
